data_2230454
loop_
_publ_author_name
'Butcher, R. J.'
'Akkurt, M.'
'Samshuddin, S.'
'Narayana, B.'
'Yathirajan, H. S.'

_publ_section_title
;
 4,6-Bis(4-fluorophenyl)-2-phenyl-1<i>H</i>-indazol-3(2<i>H</i>)-one
;
_journal_coeditor_code QK2004
_journal_issue 6
_journal_name_full 'Acta Crystallographica Section E'
_journal_page_first o1346
_journal_page_last o1347
_journal_paper_doi 10.1107/S1600536811016369
_journal_volume 67
_journal_year 2011
_chemical_formula_iupac 'C25 H16 F2 N2 O'
_chemical_formula_moiety 'C25 H16 F2 N2 O'
_chemical_formula_sum 'C25 H16 F2 N2 O'
_chemical_formula_weight 398.40
_chemical_name_systematic
;
4,6-Bis(4-fluorophenyl)-2-phenyl-1<i>H</i>-indazol-3(2<i>H</i>)-one
;
_space_group_IT_number 60
_symmetry_cell_setting orthorhombic
_symmetry_space_group_name_Hall '-P 2n 2ab'
_symmetry_space_group_name_H-M 'P b c n'
_atom_sites_solution_hydrogens geom
_atom_sites_solution_primary direct
_atom_sites_solution_secondary difmap
_cell_angle_alpha 90
_cell_angle_beta 90
_cell_angle_gamma 90
_cell_formula_units_Z 8
_cell_length_a 15.2947(4)
_cell_length_b 11.6259(2)
_cell_length_c 20.9388(5)
_cell_measurement_reflns_used 11209
_cell_measurement_temperature 123(2)
_cell_measurement_theta_max 37.5343
_cell_measurement_theta_min 5.2310
_cell_volume 3723.23(15)
_computing_cell_refinement '<i>CrysAlis PRO</i> (Oxford Diffraction, 2007)'
_computing_data_collection '<i>CrysAlis PRO</i> (Oxford Diffraction, 2007)'
_computing_data_reduction '<i>CrysAlis RED</i> (Oxford Diffraction, 2007)'
_computing_molecular_graphics '<i>ORTEP-3 for Windows</i> (Farrugia, 1997)'
_computing_publication_material '<i>WinGX</i> (Farrugia, 1999) and <i>PLATON</i> (Spek, 2009)'
_computing_structure_refinement '<i>SHELXL97</i> (Sheldrick, 2008)'
_computing_structure_solution '<i>SIR97</i> (Altomare <i>et al.</i>, 1999)'
_diffrn_ambient_temperature 123(2)
_diffrn_detector_area_resol_mean 10.5081
_diffrn_measured_fraction_theta_full 0.992
_diffrn_measured_fraction_theta_max 0.992
_diffrn_measurement_device_type 'Oxford Diffraction Xcalibur Ruby Gemini'
_diffrn_measurement_method \w
_diffrn_radiation_monochromator graphite
_diffrn_radiation_source 'Enhance (Mo) X-ray Source'
_diffrn_radiation_type MoK\a
_diffrn_radiation_wavelength 0.71073
_diffrn_reflns_av_R_equivalents 0.0291
_diffrn_reflns_av_sigmaI/netI 0.0181
_diffrn_reflns_limit_h_max 19
_diffrn_reflns_limit_h_min -19
_diffrn_reflns_limit_k_max 14
_diffrn_reflns_limit_k_min -14
_diffrn_reflns_limit_l_max 26
_diffrn_reflns_limit_l_min -26
_diffrn_reflns_number 19870
_diffrn_reflns_reduction_process
;
;
_diffrn_reflns_theta_full 26.49
_diffrn_reflns_theta_max 26.49
_diffrn_reflns_theta_min 5.24
_exptl_absorpt_coefficient_mu 0.101
_exptl_absorpt_correction_T_max 0.977
_exptl_absorpt_correction_T_min 0.895
_exptl_absorpt_correction_type multi-scan
_exptl_absorpt_process_details
;
(<i>CrysAlis PRO</i>; Oxford Diffraction, 2007)
;
_exptl_crystal_colour colourless
_exptl_crystal_density_diffrn 1.421
_exptl_crystal_density_method 'Not Measured'
_exptl_crystal_description prism
_exptl_crystal_F_000 1648
_exptl_crystal_size_max 0.490
_exptl_crystal_size_mid 0.380
_exptl_crystal_size_min 0.230
_refine_diff_density_max 0.654
_refine_diff_density_min -0.347
_refine_ls_extinction_method none
_refine_ls_goodness_of_fit_ref 1.091
_refine_ls_hydrogen_treatment mixed
_refine_ls_matrix_type full
_refine_ls_number_parameters 275
_refine_ls_number_reflns 3827
_refine_ls_number_restraints 1
_refine_ls_restrained_S_all 1.091
_refine_ls_R_factor_all 0.0640
_refine_ls_R_factor_gt 0.0573
_refine_ls_shift/su_max 0.000
_refine_ls_shift/su_mean 0.000
_refine_ls_structure_factor_coef Fsqd
_refine_ls_weighting_details 'calc w=1/[\s^2^(Fo^2^)+(0.0462P)^2^+4.0317P] where P=(Fo^2^+2Fc^2^)/3'
_refine_ls_weighting_scheme calc
_refine_ls_wR_factor_gt 0.1311
_refine_ls_wR_factor_ref 0.1350
_reflns_number_gt 3416
_reflns_number_total 3827
_reflns_threshold_expression I>2\s(I)
_cod_data_source_file qk2004.cif
_cod_data_source_block I
_cod_database_code 2230454
_cod_database_fobs_code 2230454

loop_
_symmetry_equiv_pos_site_id
_symmetry_equiv_pos_as_xyz
1 x,y,z
2 1/2-x,1/2-y,1/2+z
3 1/2+x,1/2-y,-z
4 -x,y,1/2-z
5 -x,-y,-z
6 1/2+x,1/2+y,1/2-z
7 1/2-x,1/2+y,z
8 x,-y,1/2+z

loop_
_atom_site_aniso_label
_atom_site_aniso_U_11
_atom_site_aniso_U_22
_atom_site_aniso_U_33
_atom_site_aniso_U_12
_atom_site_aniso_U_13
_atom_site_aniso_U_23
F1 0.0954(13) 0.0186(7) 0.0829(12) -0.0145(7) 0.0149(10) -0.0064(7)
F2 0.0579(9) 0.0652(10) 0.0345(7) 0.0125(8) 0.0096(7) -0.0210(7)
O1 0.0646(11) 0.0155(7) 0.0251(7) 0.0055(7) 0.0088(7) 0.0007(6)
N1 0.0364(9) 0.0141(7) 0.0213(8) 0.0030(7) 0.0009(7) -0.0001(6)
N2 0.0366(9) 0.0142(7) 0.0216(8) 0.0004(7) 0.0023(7) -0.0007(6)
C1 0.0440(12) 0.0172(9) 0.0195(9) 0.0009(8) 0.0002(8) 0.0024(7)
C2 0.0421(11) 0.0179(9) 0.0216(9) 0.0008(8) 0.0008(8) -0.0011(7)
C3 0.0489(13) 0.0216(10) 0.0265(10) -0.0039(9) 0.0052(9) 0.0002(8)
C4 0.0311(10) 0.0216(9) 0.0210(9) -0.0026(8) 0.0005(8) 0.0014(7)
C5 0.0253(9) 0.0225(9) 0.0213(9) 0.0023(7) -0.0030(8) -0.0027(7)
C6 0.0344(11) 0.0149(8) 0.0250(10) 0.0026(7) -0.0019(8) -0.0011(7)
C7 0.0326(10) 0.0177(9) 0.0220(9) -0.0008(8) -0.0024(8) 0.0011(7)
C8 0.0365(11) 0.0184(9) 0.0222(9) -0.0025(8) 0.0058(8) -0.0002(7)
C9 0.0345(11) 0.0292(10) 0.0237(10) 0.0015(9) 0.0011(9) 0.0034(8)
C10 0.0384(12) 0.0360(12) 0.0321(11) -0.0130(10) 0.0035(9) -0.0104(9)
C11 0.0496(14) 0.0153(9) 0.0496(14) -0.0070(9) 0.0130(11) -0.0019(9)
C12 0.0503(14) 0.0262(11) 0.0407(13) 0.0018(10) 0.0019(11) 0.0134(10)
C13 0.0417(12) 0.0291(11) 0.0238(10) -0.0061(9) -0.0023(9) 0.0046(8)
C14 0.0247(9) 0.0246(10) 0.0244(10) -0.0009(7) -0.0005(8) -0.0038(8)
C15 0.0351(11) 0.0303(10) 0.0253(10) 0.0051(9) 0.0007(9) -0.0019(8)
C16 0.0419(13) 0.0449(13) 0.0228(10) 0.0039(10) 0.0002(9) -0.0021(9)
C17 0.0329(11) 0.0451(13) 0.0284(11) 0.0006(10) 0.0059(9) -0.0150(10)
C18 0.0283(10) 0.0330(11) 0.0400(12) 0.0068(9) 0.0025(9) -0.0083(10)
C19 0.0261(10) 0.0292(10) 0.0287(10) 0.0027(8) -0.0029(8) -0.0039(8)
C20 0.0276(9) 0.0180(9) 0.0191(9) -0.0041(7) -0.0018(7) 0.0010(7)
C21 0.0368(11) 0.0191(9) 0.0213(9) 0.0043(8) -0.0013(8) -0.0022(7)
C22 0.0479(13) 0.0206(9) 0.0223(10) 0.0003(9) -0.0040(9) 0.0026(8)
C23 0.0452(12) 0.0243(10) 0.0215(9) -0.0072(9) 0.0054(9) 0.0021(8)
C24 0.0370(11) 0.0273(11) 0.0318(11) 0.0024(9) 0.0095(9) -0.0007(9)
C25 0.0317(10) 0.0221(9) 0.0298(10) 0.0028(8) 0.0011(8) 0.0037(8)

loop_
_atom_site_type_symbol
_atom_site_label
_atom_site_fract_x
_atom_site_fract_y
_atom_site_fract_z
_atom_site_U_iso_or_equiv
_atom_site_thermal_displace_type
_atom_site_calc_flag
_atom_site_refinement_flags
_atom_site_occupancy
_atom_site_disorder_assembly
_atom_site_disorder_group
F F1 0.60370(13) -0.57691(11) 0.22016(9) 0.0656(6) Uani d . 1.000 . .
F F2 0.48986(10) 0.29173(14) 0.53611(7) 0.0525(5) Uani d . 1.000 . .
O O1 0.73203(11) -0.14990(12) 0.11749(7) 0.0351(5) Uani d . 1.000 . .
N N1 0.72290(11) 0.04878(13) 0.11220(7) 0.0239(5) Uani d . 1.000 . .
N N2 0.68782(11) 0.13815(13) 0.14893(8) 0.0241(5) Uani d D 1.000 . .
C C1 0.70924(15) -0.05733(16) 0.14107(9) 0.0269(6) Uani d . 1.000 . .
C C2 0.66455(14) -0.03003(16) 0.20027(9) 0.0272(6) Uani d . 1.000 . .
C C3 0.63295(16) -0.10034(17) 0.25063(10) 0.0323(6) Uani d . 1.000 . .
C C4 0.60213(13) -0.04532(16) 0.30476(9) 0.0246(5) Uani d . 1.000 . .
C C5 0.60116(12) 0.07752(16) 0.31012(9) 0.0230(5) Uani d . 1.000 . .
C C6 0.62766(13) 0.14448(16) 0.25935(9) 0.0248(6) Uani d . 1.000 . .
C C7 0.65858(13) 0.08914(16) 0.20431(9) 0.0241(5) Uani d . 1.000 . .
C C8 0.62753(14) -0.22733(16) 0.24316(9) 0.0257(6) Uani d . 1.000 . .
C C9 0.58886(14) -0.27250(18) 0.18834(10) 0.0291(6) Uani d . 1.000 . .
C C10 0.57996(15) -0.3901(2) 0.18045(11) 0.0355(7) Uani d . 1.000 . .
C C11 0.61074(16) -0.46066(17) 0.22766(12) 0.0382(7) Uani d . 1.000 . .
C C12 0.64919(16) -0.42035(19) 0.28203(12) 0.0391(7) Uani d . 1.000 . .
C C13 0.65705(15) -0.30264(18) 0.28970(10) 0.0315(6) Uani d . 1.000 . .
C C14 0.57027(12) 0.13239(17) 0.37010(9) 0.0246(6) Uani d . 1.000 . .
C C15 0.58997(14) 0.08541(18) 0.42973(10) 0.0302(6) Uani d . 1.000 . .
C C16 0.56348(15) 0.1384(2) 0.48586(10) 0.0365(7) Uani d . 1.000 . .
C C17 0.51680(14) 0.2389(2) 0.48129(10) 0.0355(7) Uani d . 1.000 . .
C C18 0.49559(14) 0.28874(19) 0.42389(11) 0.0338(6) Uani d . 1.000 . .
C C19 0.52226(13) 0.23481(18) 0.36821(10) 0.0280(6) Uani d . 1.000 . .
C C20 0.74707(13) 0.07083(15) 0.04813(9) 0.0216(5) Uani d . 1.000 . .
C C21 0.71378(14) 0.16740(16) 0.01763(9) 0.0257(6) Uani d . 1.000 . .
C C22 0.73814(15) 0.19020(17) -0.04494(9) 0.0303(6) Uani d . 1.000 . .
C C23 0.79396(15) 0.11777(17) -0.07719(10) 0.0303(6) Uani d . 1.000 . .
C C24 0.82668(15) 0.02163(18) -0.04644(10) 0.0320(6) Uani d . 1.000 . .
C C25 0.80400(13) -0.00225(17) 0.01629(10) 0.0279(6) Uani d . 1.000 . .
H HN2 0.7174(14) 0.2009(14) 0.1477(12) 0.038(7) Uiso d D 1.000 . .
H H4 0.58140 -0.08940 0.33860 0.0300 Uiso c R 1.000 . .
H H6 0.62510 0.22430 0.26150 0.0300 Uiso c R 1.000 . .
H H9 0.56880 -0.22300 0.15670 0.0350 Uiso c R 1.000 . .
H H10 0.55380 -0.42030 0.14400 0.0430 Uiso c R 1.000 . .
H H12 0.66960 -0.47070 0.31310 0.0470 Uiso c R 1.000 . .
H H13 0.68250 -0.27360 0.32670 0.0380 Uiso c R 1.000 . .
H H15 0.62150 0.01710 0.43190 0.0360 Uiso c R 1.000 . .
H H16 0.57700 0.10670 0.52540 0.0440 Uiso c R 1.000 . .
H H18 0.46410 0.35710 0.42240 0.0400 Uiso c R 1.000 . .
H H19 0.50800 0.26720 0.32890 0.0340 Uiso c R 1.000 . .
H H21 0.67550 0.21630 0.03890 0.0310 Uiso c R 1.000 . .
H H22 0.71650 0.25530 -0.06540 0.0360 Uiso c R 1.000 . .
H H23 0.80960 0.13330 -0.11920 0.0360 Uiso c R 1.000 . .
H H24 0.86430 -0.02760 -0.06810 0.0380 Uiso c R 1.000 . .
H H25 0.82670 -0.06660 0.03680 0.0330 Uiso c R 1.000 . .

loop_
_atom_type_symbol
_atom_type_description
_atom_type_scat_dispersion_real
_atom_type_scat_dispersion_imag
_atom_type_scat_source
C C 0.0033 0.0016 ' International Tables Vol C Tables 4.2.6.8 and 6.1.1.4'
H H 0.0000 0.0000 ' International Tables Vol C Tables 4.2.6.8 and 6.1.1.4'
F F 0.0171 0.0103 ' International Tables Vol C Tables 4.2.6.8 and 6.1.1.4'
N N 0.0061 0.0033 ' International Tables Vol C Tables 4.2.6.8 and 6.1.1.4'
O O 0.0106 0.0060 ' International Tables Vol C Tables 4.2.6.8 and 6.1.1.4'

loop_
_geom_angle_atom_site_label_1
_geom_angle_atom_site_label_2
_geom_angle_atom_site_label_3
_geom_angle_site_symmetry_1
_geom_angle_site_symmetry_2
_geom_angle_site_symmetry_3
_geom_angle
_geom_angle_publ_flag
N2 N1 C1 . . . 111.25(15) no
N2 N1 C20 . . . 119.12(14) no
C1 N1 C20 . . . 127.78(15) no
N1 N2 C7 . . . 106.38(14) no
C7 N2 HN2 . . . 123.5(17) no
N1 N2 HN2 . . . 114.3(15) no
N1 C1 C2 . . . 104.38(15) no
O1 C1 C2 . . . 131.73(18) no
O1 C1 N1 . . . 123.89(18) no
C1 C2 C3 . . . 132.02(18) no
C1 C2 C7 . . . 107.51(16) no
C3 C2 C7 . . . 120.41(18) no
C2 C3 C4 . . . 117.28(18) no
C4 C3 C8 . . . 121.73(18) no
C2 C3 C8 . . . 120.85(18) no
C3 C4 C5 . . . 121.89(18) no
C4 C5 C6 . . . 119.97(17) no
C4 C5 C14 . . . 119.84(17) no
C6 C5 C14 . . . 120.19(17) no
C5 C6 C7 . . . 118.29(17) no
C2 C7 C6 . . . 121.95(17) no
N2 C7 C6 . . . 128.04(17) no
N2 C7 C2 . . . 110.00(16) no
C3 C8 C13 . . . 122.36(18) no
C9 C8 C13 . . . 118.64(18) no
C3 C8 C9 . . . 118.97(18) no
C8 C9 C10 . . . 120.81(19) no
C9 C10 C11 . . . 118.2(2) no
F1 C11 C10 . . . 118.9(2) no
C10 C11 C12 . . . 123.0(2) no
F1 C11 C12 . . . 118.0(2) no
C11 C12 C13 . . . 118.3(2) no
C8 C13 C12 . . . 121.0(2) no
C15 C14 C19 . . . 118.13(18) no
C5 C14 C15 . . . 121.30(18) no
C5 C14 C19 . . . 120.55(17) no
C14 C15 C16 . . . 121.40(19) no
C15 C16 C17 . . . 118.1(2) no
F2 C17 C18 . . . 118.3(2) no
C16 C17 C18 . . . 122.9(2) no
F2 C17 C16 . . . 118.77(19) no
C17 C18 C19 . . . 118.4(2) no
C14 C19 C18 . . . 121.05(19) no
N1 C20 C21 . . . 119.13(17) no
C21 C20 C25 . . . 120.29(18) no
N1 C20 C25 . . . 120.58(17) no
C20 C21 C22 . . . 119.36(18) no
C21 C22 C23 . . . 120.86(19) no
C22 C23 C24 . . . 119.36(19) no
C23 C24 C25 . . . 120.8(2) no
C20 C25 C24 . . . 119.32(18) no
C3 C4 H4 . . . 119.00 no
C5 C4 H4 . . . 119.00 no
C5 C6 H6 . . . 121.00 no
C7 C6 H6 . . . 121.00 no
C8 C9 H9 . . . 120.00 no
C10 C9 H9 . . . 120.00 no
C9 C10 H10 . . . 121.00 no
C11 C10 H10 . . . 121.00 no
C11 C12 H12 . . . 121.00 no
C13 C12 H12 . . . 121.00 no
C8 C13 H13 . . . 120.00 no
C12 C13 H13 . . . 119.00 no
C14 C15 H15 . . . 119.00 no
C16 C15 H15 . . . 119.00 no
C15 C16 H16 . . . 121.00 no
C17 C16 H16 . . . 121.00 no
C17 C18 H18 . . . 121.00 no
C19 C18 H18 . . . 121.00 no
C14 C19 H19 . . . 119.00 no
C18 C19 H19 . . . 119.00 no
C20 C21 H21 . . . 120.00 no
C22 C21 H21 . . . 120.00 no
C21 C22 H22 . . . 120.00 no
C23 C22 H22 . . . 119.00 no
C22 C23 H23 . . . 120.00 no
C24 C23 H23 . . . 120.00 no
C23 C24 H24 . . . 120.00 no
C25 C24 H24 . . . 120.00 no
C20 C25 H25 . . . 120.00 no
C24 C25 H25 . . . 120.00 no

loop_
_geom_bond_atom_site_label_1
_geom_bond_atom_site_label_2
_geom_bond_site_symmetry_1
_geom_bond_site_symmetry_2
_geom_bond_distance
_geom_bond_publ_flag
F1 C11 . . 1.365(2) no
F2 C17 . . 1.366(3) no
O1 C1 . . 1.234(2) no
N1 N2 . . 1.400(2) no
N1 C1 . . 1.390(2) no
N1 C20 . . 1.415(2) no
N2 C7 . . 1.367(3) no
N2 HN2 . . 0.859(18) no
C1 C2 . . 1.451(3) no
C2 C3 . . 1.419(3) no
C2 C7 . . 1.391(3) no
C3 C4 . . 1.384(3) no
C3 C8 . . 1.487(3) no
C4 C5 . . 1.433(3) no
C5 C14 . . 1.486(3) no
C5 C6 . . 1.379(3) no
C6 C7 . . 1.402(3) no
C8 C13 . . 1.386(3) no
C8 C9 . . 1.394(3) no
C9 C10 . . 1.384(3) no
C10 C11 . . 1.368(3) no
C11 C12 . . 1.364(3) no
C12 C13 . . 1.383(3) no
C14 C15 . . 1.396(3) no
C14 C19 . . 1.400(3) no
C15 C16 . . 1.387(3) no
C16 C17 . . 1.373(3) no
C17 C18 . . 1.373(3) no
C18 C19 . . 1.385(3) no
C20 C25 . . 1.387(3) no
C20 C21 . . 1.388(3) no
C21 C22 . . 1.388(3) no
C22 C23 . . 1.376(3) no
C23 C24 . . 1.384(3) no
C24 C25 . . 1.387(3) no
C4 H4 . . 0.9300 no
C6 H6 . . 0.9300 no
C9 H9 . . 0.9300 no
C10 H10 . . 0.9300 no
C12 H12 . . 0.9300 no
C13 H13 . . 0.9300 no
C15 H15 . . 0.9300 no
C16 H16 . . 0.9300 no
C18 H18 . . 0.9300 no
C19 H19 . . 0.9300 no
C21 H21 . . 0.9300 no
C22 H22 . . 0.9300 no
C23 H23 . . 0.9300 no
C24 H24 . . 0.9300 no
C25 H25 . . 0.9300 no

loop_
_geom_hbond_atom_site_label_D
_geom_hbond_atom_site_label_H
_geom_hbond_atom_site_label_A
_geom_hbond_site_symmetry_A
_geom_hbond_distance_DH
_geom_hbond_distance_HA
_geom_hbond_distance_DA
_geom_hbond_angle_DHA
_geom_hbond_publ_flag
N2 HN2 O1 7_655 0.859(18) 2.002(18) 2.830(2) 162(2) yes
C6 H6 F1 1_565 0.93 2.4900 3.362(2) 156 yes
C21 H21 N2 . 0.93 2.48 2.799(3) 100 no
C25 H25 O1 . 0.93 2.43 2.941(3) 115 no
C15 H15 Cg5 8_555 0.93 2.85 3.656(2) 145 yes

loop_
_geom_torsion_atom_site_label_1
_geom_torsion_atom_site_label_2
_geom_torsion_atom_site_label_3
_geom_torsion_atom_site_label_4
_geom_torsion_site_symmetry_1
_geom_torsion_site_symmetry_2
_geom_torsion_site_symmetry_3
_geom_torsion_site_symmetry_4
_geom_torsion
_geom_torsion_publ_flag
C1 N1 N2 C7 . . . . 5.3(2) no
C20 N1 N2 C7 . . . . 171.01(17) no
N2 N1 C1 O1 . . . . 178.1(2) no
C20 N1 C1 O1 . . . . 14.0(3) no
N2 N1 C1 C2 . . . . -1.4(2) no
C20 N1 C1 C2 . . . . -165.57(19) no
C1 N1 C20 C25 . . . . -35.8(3) no
N2 N1 C20 C21 . . . . -18.2(3) no
C1 N1 C20 C21 . . . . 144.9(2) no
N2 N1 C20 C25 . . . . 161.15(18) no
N1 N2 C7 C6 . . . . 171.78(19) no
N1 N2 C7 C2 . . . . -7.2(2) no
N1 C1 C2 C3 . . . . -180.0(2) no
N1 C1 C2 C7 . . . . -3.0(2) no
O1 C1 C2 C3 . . . . 0.5(4) no
O1 C1 C2 C7 . . . . 177.5(2) no
C1 C2 C7 C6 . . . . -172.62(19) no
C1 C2 C7 N2 . . . . 6.4(2) no
C1 C2 C3 C4 . . . . 172.4(2) no
C3 C2 C7 N2 . . . . -176.14(19) no
C3 C2 C7 C6 . . . . 4.8(3) no
C7 C2 C3 C8 . . . . 171.4(2) no
C1 C2 C3 C8 . . . . -11.9(4) no
C7 C2 C3 C4 . . . . -4.3(3) no
C4 C3 C8 C9 . . . . 127.1(2) no
C2 C3 C4 C5 . . . . 0.5(3) no
C4 C3 C8 C13 . . . . -50.8(3) no
C2 C3 C8 C13 . . . . 133.7(2) no
C2 C3 C8 C9 . . . . -48.4(3) no
C8 C3 C4 C5 . . . . -175.18(19) no
C3 C4 C5 C6 . . . . 3.0(3) no
C3 C4 C5 C14 . . . . -177.90(19) no
C6 C5 C14 C15 . . . . -142.5(2) no
C14 C5 C6 C7 . . . . 178.28(17) no
C6 C5 C14 C19 . . . . 35.8(3) no
C4 C5 C14 C19 . . . . -143.24(19) no
C4 C5 C6 C7 . . . . -2.7(3) no
C4 C5 C14 C15 . . . . 38.4(3) no
C5 C6 C7 N2 . . . . 179.9(2) no
C5 C6 C7 C2 . . . . -1.2(3) no
C3 C8 C9 C10 . . . . -177.9(2) no
C3 C8 C13 C12 . . . . 178.4(2) no
C9 C8 C13 C12 . . . . 0.5(3) no
C13 C8 C9 C10 . . . . 0.1(3) no
C8 C9 C10 C11 . . . . -0.5(3) no
C9 C10 C11 F1 . . . . -179.0(2) no
C9 C10 C11 C12 . . . . 0.4(4) no
C10 C11 C12 C13 . . . . 0.2(4) no
F1 C11 C12 C13 . . . . 179.6(2) no
C11 C12 C13 C8 . . . . -0.7(4) no
C19 C14 C15 C16 . . . . -0.4(3) no
C5 C14 C19 C18 . . . . -177.86(19) no
C5 C14 C15 C16 . . . . 178.00(19) no
C15 C14 C19 C18 . . . . 0.5(3) no
C14 C15 C16 C17 . . . . 0.2(3) no
C15 C16 C17 F2 . . . . 179.7(2) no
C15 C16 C17 C18 . . . . -0.1(3) no
C16 C17 C18 C19 . . . . 0.3(3) no
F2 C17 C18 C19 . . . . -179.50(19) no
C17 C18 C19 C14 . . . . -0.5(3) no
N1 C20 C21 C22 . . . . 179.20(18) no
C25 C20 C21 C22 . . . . -0.1(3) no
N1 C20 C25 C24 . . . . -179.86(18) no
C21 C20 C25 C24 . . . . -0.6(3) no
C20 C21 C22 C23 . . . . 0.7(3) no
C21 C22 C23 C24 . . . . -0.6(3) no
C22 C23 C24 C25 . . . . -0.1(3) no
C23 C24 C25 C20 . . . . 0.7(3) no

loop_
_cod_related_entry_id
_cod_related_entry_database
_cod_related_entry_code
1 ChemSpider 30656733
